data_2225768
loop_
_publ_author_name
'Venkatraman, Ramaiyer'
'Hossain, Md. Alamgir'
'Fronczek, Frank R.'

_publ_section_title
;
 {4-Phenyl-1-[1-(1,3-thiazol-2-yl)ethylidene]thiosemicarbazidato}{4-phenyl-1-[1-(1,3-thiazol-2-yl)ethylidene]thiosemicarbazide}nickel(II)
 chloride monohydrate
;
_journal_coeditor_code BR2143
_journal_issue 5
_journal_name_full 'Acta Crystallographica Section E'
_journal_page_first m541
_journal_page_last m542
_journal_paper_doi 10.1107/S1600536810013280
_journal_volume 66
_journal_year 2010
_chemical_formula_iupac '[Ni (C12 H11 N4 S2) (C12 H12 N4 S2)] Cl, H2 O'
_chemical_formula_moiety 'C24 H23 N8 Ni S4 +, Cl -, H2 O'
_chemical_formula_sum 'C24 H25 Cl N8 Ni O S4'
_chemical_formula_weight 663.92
_chemical_name_systematic
;
{4-Phenyl-1-[1-(1,3-thiazol-2-yl)ethylidene]thiosemicarbazidato}{4-phenyl-1-[1-
(1,3-thiazol-2-yl)ethylidene]thiosemicarbazide}nickel(II) chloride monohydrate
;
_space_group_IT_number 2
_symmetry_cell_setting triclinic
_symmetry_space_group_name_Hall '-P 1'
_symmetry_space_group_name_H-M 'P -1'
_atom_sites_solution_hydrogens geom
_atom_sites_solution_primary direct
_atom_sites_solution_secondary difmap
_audit_creation_method SHELXL-97
_cell_angle_alpha 101.710(8)
_cell_angle_beta 90.168(8)
_cell_angle_gamma 98.946(7)
_cell_formula_units_Z 2
_cell_length_a 8.5983(15)
_cell_length_b 12.929(2)
_cell_length_c 13.492(2)
_cell_measurement_reflns_used 8157
_cell_measurement_temperature 90.0(5)
_cell_measurement_theta_max 30.5
_cell_measurement_theta_min 2.5
_cell_volume 1449.9(4)
_computing_cell_refinement 'DENZO and SCALEPACK (Otwinowski & Minor, 1997)'
_computing_data_collection 'COLLECT (Nonius 2000)'
_computing_data_reduction 'DENZO and SCALEPACK (Otwinowski & Minor, 1997)'
_computing_molecular_graphics 'ORTEP-3 for Windows (Farrugia, 1997)'
_computing_publication_material 'SHELXL97 (Sheldrick, 2008)'
_computing_structure_refinement 'SHELXL97 (Sheldrick, 2008)'
_computing_structure_solution 'SIR (Altomare <i>et al.</i>,  1999)'
_diffrn_ambient_temperature 90.0(5)
_diffrn_measured_fraction_theta_full 0.999
_diffrn_measured_fraction_theta_max 0.996
_diffrn_measurement_device 'Nonius KappaCCD diffractometer with an Oxford Cryosystems Cryostream cooler'
_diffrn_measurement_method '\w and \f scans'
_diffrn_radiation_monochromator graphite
_diffrn_radiation_source 'fine-focus sealed tube'
_diffrn_radiation_type MoK\a
_diffrn_radiation_wavelength 0.71073
_diffrn_reflns_av_R_equivalents 0.027
_diffrn_reflns_av_sigmaI/netI 0.0429
_diffrn_reflns_limit_h_max 12
_diffrn_reflns_limit_h_min -11
_diffrn_reflns_limit_k_max 18
_diffrn_reflns_limit_k_min -18
_diffrn_reflns_limit_l_max 19
_diffrn_reflns_limit_l_min -18
_diffrn_reflns_number 31053
_diffrn_reflns_theta_full 25.0
_diffrn_reflns_theta_max 30.5
_diffrn_reflns_theta_min 2.6
_exptl_absorpt_coefficient_mu 1.084
_exptl_absorpt_correction_T_max 0.918
_exptl_absorpt_correction_T_min 0.716
_exptl_absorpt_correction_type multi-scan
_exptl_absorpt_process_details '(SCALEPACK; Otwinowski & Minor, 1997)'
_exptl_crystal_colour 'dark orange-red'
_exptl_crystal_density_diffrn 1.521
_exptl_crystal_density_method 'not measured'
_exptl_crystal_description fragment
_exptl_crystal_F_000 684
_exptl_crystal_size_max 0.33
_exptl_crystal_size_mid 0.27
_exptl_crystal_size_min 0.08
_refine_diff_density_max 0.462
_refine_diff_density_min -0.619
_refine_ls_extinction_method none
_refine_ls_goodness_of_fit_ref 1.028
_refine_ls_hydrogen_treatment mixed
_refine_ls_matrix_type full
_refine_ls_number_parameters 374
_refine_ls_number_reflns 8823
_refine_ls_number_restraints 3
_refine_ls_restrained_S_all 1.028
_refine_ls_R_factor_all 0.048
_refine_ls_R_factor_gt 0.034
_refine_ls_shift/su_max 0.001
_refine_ls_shift/su_mean 0.000
_refine_ls_structure_factor_coef Fsqd
_refine_ls_weighting_details 'calc w=1/[\s^2^(Fo^2^)+(0.0317P)^2^+0.7508P] where P=(Fo^2^+2Fc^2^)/3'
_refine_ls_weighting_scheme calc
_refine_ls_wR_factor_gt 0.076
_refine_ls_wR_factor_ref 0.081
_reflns_number_gt 7120
_reflns_number_total 8823
_reflns_threshold_expression I>2\s(I)
_cod_data_source_file br2143.cif
_cod_data_source_block I
_cod_depositor_comments
;
The following automatic conversions were performed:
'_symmetry_cell_setting' value 'Triclinic' changed to 'triclinic'
according to '/home/saulius/struct/CIF-dictionaries/cif_core.dic'
dictionary named 'cif_core.dic' version 2.4.1 from 2010-06-29.

Automatic conversion script
Id: cif_fix_enum 1527 2010-12-29 10:47:43Z saulius 
;
_cod_database_code 2225768
_cod_database_fobs_code 2225768

loop_
_symmetry_equiv_pos_as_xyz
'x, y, z'
'-x, -y, -z'

loop_
_atom_site_type_symbol
_atom_site_label
_atom_site_fract_x
_atom_site_fract_y
_atom_site_fract_z
_atom_site_U_iso_or_equiv
_atom_site_adp_type
_atom_site_calc_flag
_atom_site_refinement_flags
_atom_site_occupancy
_atom_site_disorder_assembly
_atom_site_disorder_group
Ni Ni1 0.73755(2) 0.394293(16) 0.219421(15) 0.01278(5) Uani d . 1 . .
S S1 0.69340(6) 0.47956(4) -0.08422(3) 0.02390(10) Uani d . 1 . .
S S2 0.85983(5) 0.45716(3) 0.38207(3) 0.01606(8) Uani d . 1 . .
S S3 0.28921(6) 0.38933(4) 0.38582(5) 0.03629(13) Uani d . 1 . .
S S4 0.93712(5) 0.28513(3) 0.16410(3) 0.01845(9) Uani d . 1 . .
N N1 0.66738(17) 0.38969(11) 0.06858(10) 0.0168(3) Uani d . 1 . .
N N2 0.84148(16) 0.54131(10) 0.20123(10) 0.0145(3) Uani d . 1 . .
N N3 0.92388(16) 0.61821(11) 0.27600(10) 0.0160(3) Uani d . 1 . .
N N4 1.01213(17) 0.65179(11) 0.44242(10) 0.0168(3) Uani d . 1 . .
H H4N 1.009(2) 0.6270(17) 0.4923(16) 0.020 Uiso d . 1 . .
N N5 0.52775(16) 0.43701(11) 0.28172(10) 0.0160(3) Uani d . 1 . .
N N6 0.61975(16) 0.25083(11) 0.24132(10) 0.0155(3) Uani d . 1 . .
N N7 0.68555(17) 0.16005(11) 0.21622(11) 0.0189(3) Uani d . 1 . .
H H7N 0.641(2) 0.1023(18) 0.2257(15) 0.023 Uiso d . 1 . .
N N8 0.89284(18) 0.07572(12) 0.17390(12) 0.0204(3) Uani d . 1 . .
H H8N 0.823(3) 0.0229(18) 0.1878(16) 0.024 Uiso d . 1 . .
C C1 0.5889(2) 0.31759(14) -0.01143(13) 0.0208(3) Uani d . 1 . .
H H1 0.5375 0.2487 -0.0053 0.025 Uiso calc R 1 . .
C C2 0.5902(2) 0.35226(14) -0.10032(13) 0.0238(4) Uani d . 1 . .
H H2 0.5411 0.3118 -0.1623 0.029 Uiso calc R 1 . .
C C3 0.7296(2) 0.47931(13) 0.04134(12) 0.0175(3) Uani d . 1 . .
C C4 0.8216(2) 0.56675(13) 0.11410(12) 0.0178(3) Uani d . 1 . .
C C5 0.8832(3) 0.67237(14) 0.08888(13) 0.0272(4) Uani d . 1 . .
H H5A 0.8206 0.7259 0.1221 0.041 Uiso calc R 1 . .
H H5B 0.8759 0.6663 0.0154 0.041 Uiso calc R 1 . .
H H5C 0.9935 0.6943 0.1126 0.041 Uiso calc R 1 . .
C C6 0.93577(18) 0.58278(12) 0.36129(12) 0.0142(3) Uani d . 1 . .
C C7 1.0919(2) 0.75756(13) 0.45124(12) 0.0184(3) Uani d . 1 . .
C C8 1.1888(3) 0.78887(16) 0.37662(15) 0.0314(4) Uani d . 1 . .
H H8 1.1962 0.7405 0.3142 0.038 Uiso calc R 1 . .
C C9 1.2748(3) 0.89174(17) 0.39429(16) 0.0383(5) Uani d . 1 . .
H H9 1.3432 0.9129 0.3443 0.046 Uiso calc R 1 . .
C C10 1.2617(3) 0.96389(17) 0.48438(16) 0.0390(5) Uani d . 1 . .
H H10 1.3183 1.0347 0.4952 0.047 Uiso calc R 1 . .
C C11 1.1656(3) 0.93179(18) 0.55803(16) 0.0430(6) Uani d . 1 . .
H H11 1.1561 0.9806 0.6198 0.052 Uiso calc R 1 . .
C C12 1.0830(3) 0.82842(16) 0.54207(14) 0.0334(5) Uani d . 1 . .
H H12 1.0199 0.8061 0.5939 0.040 Uiso calc R 1 . .
C C13 0.4732(2) 0.53104(14) 0.32056(13) 0.0203(3) Uani d . 1 . .
H H13 0.5221 0.5984 0.3088 0.024 Uiso calc R 1 . .
C C14 0.3436(2) 0.51963(16) 0.37710(15) 0.0288(4) Uani d . 1 . .
H H14 0.2905 0.5765 0.4077 0.035 Uiso calc R 1 . .
C C15 0.44159(19) 0.35541(14) 0.31114(13) 0.0188(3) Uani d . 1 . .
C C16 0.4887(2) 0.24947(13) 0.28841(13) 0.0195(3) Uani d . 1 . .
C C17 0.3995(2) 0.15581(15) 0.32400(18) 0.0336(5) Uani d . 1 . .
H H17A 0.3441 0.1050 0.2661 0.050 Uiso calc R 1 . .
H H17B 0.3228 0.1804 0.3733 0.050 Uiso calc R 1 . .
H H17C 0.4731 0.1206 0.3559 0.050 Uiso calc R 1 . .
C C18 0.83731(19) 0.16880(13) 0.18405(12) 0.0167(3) Uani d . 1 . .
C C19 1.0377(2) 0.04743(14) 0.13910(13) 0.0198(3) Uani d . 1 . .
C C20 1.1345(2) 0.09939(15) 0.07580(14) 0.0236(4) Uani d . 1 . .
H H20 1.1079 0.1613 0.0564 0.028 Uiso calc R 1 . .
C C21 1.2697(2) 0.06037(15) 0.04129(15) 0.0265(4) Uani d . 1 . .
H H21 1.3359 0.0961 -0.0017 0.032 Uiso calc R 1 . .
C C22 1.3101(2) -0.03042(15) 0.06854(15) 0.0274(4) Uani d . 1 . .
H H22 1.4035 -0.0564 0.0447 0.033 Uiso calc R 1 . .
C C23 1.2126(2) -0.08261(15) 0.13097(15) 0.0263(4) Uani d . 1 . .
H H23 1.2389 -0.1450 0.1495 0.032 Uiso calc R 1 . .
C C24 1.0774(2) -0.04432(14) 0.16631(14) 0.0226(4) Uani d . 1 . .
H H24 1.0113 -0.0803 0.2091 0.027 Uiso calc R 1 . .
Cl Cl1 0.61127(5) -0.09146(3) 0.21252(3) 0.02521(9) Uani d . 1 . .
O O1 0.6845(2) 0.76617(14) 0.36670(17) 0.0455(6) Uani d PD 0.913(4) . .
H H01 0.662(3) 0.804(2) 0.326(2) 0.068 Uiso d D 1 . .
H H02 0.768(3) 0.754(2) 0.342(2) 0.068 Uiso d D 1 . .
O O1A 0.524(2) 0.2403(15) 0.5062(14) 0.041(6) Uiso d P 0.087(4) . .

loop_
_atom_site_aniso_label
_atom_site_aniso_U_11
_atom_site_aniso_U_22
_atom_site_aniso_U_33
_atom_site_aniso_U_12
_atom_site_aniso_U_13
_atom_site_aniso_U_23
Ni1 0.01436(10) 0.01070(9) 0.01427(10) 0.00209(7) 0.00101(7) 0.00476(7)
S1 0.0373(3) 0.0193(2) 0.01466(19) 0.00106(18) -0.00456(17) 0.00520(15)
S2 0.01935(19) 0.01415(18) 0.01562(18) 0.00036(14) -0.00207(14) 0.00703(14)
S3 0.0315(3) 0.0256(2) 0.0568(3) 0.0120(2) 0.0271(2) 0.0142(2)
S4 0.01769(19) 0.01322(18) 0.0258(2) 0.00322(14) 0.00702(16) 0.00654(15)
N1 0.0201(7) 0.0132(6) 0.0174(6) 0.0027(5) -0.0008(5) 0.0038(5)
N2 0.0172(6) 0.0116(6) 0.0148(6) 0.0013(5) 0.0011(5) 0.0036(5)
N3 0.0205(7) 0.0120(6) 0.0152(6) -0.0004(5) -0.0020(5) 0.0041(5)
N4 0.0221(7) 0.0147(6) 0.0137(6) -0.0005(5) -0.0008(5) 0.0057(5)
N5 0.0164(6) 0.0161(6) 0.0164(6) 0.0045(5) -0.0003(5) 0.0037(5)
N6 0.0161(6) 0.0122(6) 0.0185(6) 0.0030(5) 0.0004(5) 0.0034(5)
N7 0.0192(7) 0.0099(6) 0.0288(8) 0.0025(5) 0.0060(6) 0.0066(6)
N8 0.0206(7) 0.0138(7) 0.0296(8) 0.0055(5) 0.0081(6) 0.0089(6)
C1 0.0238(8) 0.0153(8) 0.0220(8) 0.0027(6) -0.0033(7) 0.0013(6)
C2 0.0317(10) 0.0181(8) 0.0196(8) 0.0028(7) -0.0055(7) 0.0004(6)
C3 0.0230(8) 0.0164(8) 0.0141(7) 0.0035(6) -0.0002(6) 0.0052(6)
C4 0.0238(8) 0.0146(7) 0.0157(7) 0.0006(6) 0.0000(6) 0.0069(6)
C5 0.0435(11) 0.0185(8) 0.0185(8) -0.0065(8) -0.0041(8) 0.0098(7)
C6 0.0140(7) 0.0135(7) 0.0163(7) 0.0035(6) 0.0009(6) 0.0045(6)
C7 0.0214(8) 0.0161(8) 0.0170(7) -0.0011(6) -0.0034(6) 0.0049(6)
C8 0.0393(11) 0.0248(10) 0.0256(9) -0.0047(8) 0.0090(8) 0.0024(8)
C9 0.0487(13) 0.0307(11) 0.0298(10) -0.0144(10) 0.0076(9) 0.0085(8)
C10 0.0541(14) 0.0257(10) 0.0294(10) -0.0187(10) -0.0043(10) 0.0067(8)
C11 0.0641(16) 0.0277(11) 0.0253(10) -0.0162(10) 0.0042(10) -0.0047(8)
C12 0.0462(12) 0.0261(10) 0.0209(9) -0.0108(9) 0.0075(8) 0.0013(7)
C13 0.0239(8) 0.0179(8) 0.0212(8) 0.0076(7) 0.0003(7) 0.0056(6)
C14 0.0314(10) 0.0230(9) 0.0362(10) 0.0145(8) 0.0110(8) 0.0083(8)
C15 0.0155(7) 0.0190(8) 0.0227(8) 0.0042(6) 0.0041(6) 0.0052(6)
C16 0.0164(8) 0.0166(8) 0.0262(8) 0.0020(6) 0.0045(6) 0.0066(6)
C17 0.0293(10) 0.0198(9) 0.0539(13) 0.0035(8) 0.0218(9) 0.0127(9)
C18 0.0183(8) 0.0149(7) 0.0176(7) 0.0033(6) 0.0026(6) 0.0045(6)
C19 0.0184(8) 0.0161(8) 0.0256(8) 0.0051(6) 0.0042(6) 0.0043(6)
C20 0.0269(9) 0.0202(8) 0.0267(9) 0.0087(7) 0.0084(7) 0.0082(7)
C21 0.0252(9) 0.0227(9) 0.0339(10) 0.0067(7) 0.0112(8) 0.0088(8)
C22 0.0223(9) 0.0245(9) 0.0370(10) 0.0095(7) 0.0090(8) 0.0054(8)
C23 0.0228(9) 0.0195(8) 0.0395(11) 0.0076(7) 0.0047(8) 0.0099(8)
C24 0.0227(8) 0.0155(8) 0.0316(9) 0.0039(6) 0.0059(7) 0.0086(7)
Cl1 0.0259(2) 0.0181(2) 0.0311(2) -0.00051(16) 0.00502(17) 0.00675(16)
O1 0.0389(11) 0.0279(9) 0.0777(15) 0.0110(8) 0.0042(10) 0.0253(9)

loop_
_atom_type_symbol
_atom_type_description
_atom_type_scat_dispersion_real
_atom_type_scat_dispersion_imag
_atom_type_scat_source
C C 0.0033 0.0016 'International Tables Vol C Tables 4.2.6.8 and 6.1.1.4'
H H 0.0000 0.0000 'International Tables Vol C Tables 4.2.6.8 and 6.1.1.4'
N N 0.0061 0.0033 'International Tables Vol C Tables 4.2.6.8 and 6.1.1.4'
Ni Ni 0.3393 1.1124 'International Tables Vol C Tables 4.2.6.8 and 6.1.1.4'
S S 0.1246 0.1234 'International Tables Vol C Tables 4.2.6.8 and 6.1.1.4'
Cl Cl 0.1484 0.1585 'International Tables Vol C Tables 4.2.6.8 and 6.1.1.4'
O O 0.0106 0.0060 'International Tables Vol C Tables 4.2.6.8 and 6.1.1.4'

loop_
_geom_angle_atom_site_label_1
_geom_angle_atom_site_label_2
_geom_angle_atom_site_label_3
_geom_angle_site_symmetry_1
_geom_angle_site_symmetry_3
_geom_angle
_geom_angle_publ_flag
N2 Ni1 N6 . . 176.08(5) ?
N2 Ni1 N5 . . 98.26(5) ?
N6 Ni1 N5 . . 77.83(5) ?
N2 Ni1 N1 . . 78.96(5) ?
N6 Ni1 N1 . . 101.11(5) ?
N5 Ni1 N1 . . 95.07(5) ?
N2 Ni1 S2 . . 81.48(4) ?
N6 Ni1 S2 . . 98.44(4) ?
N5 Ni1 S2 . . 88.16(4) ?
N1 Ni1 S2 . . 160.44(4) ?
N2 Ni1 S4 . . 102.43(4) ?
N6 Ni1 S4 . . 81.48(4) ?
N5 Ni1 S4 . . 159.14(4) ?
N1 Ni1 S4 . . 91.49(4) ?
S2 Ni1 S4 . . 92.252(19) ?
C2 S1 C3 . . 89.79(8) ?
C6 S2 Ni1 . . 95.09(5) ?
C14 S3 C15 . . 89.67(9) ?
C18 S4 Ni1 . . 97.18(6) ?
C3 N1 C1 . . 111.36(14) ?
C3 N1 Ni1 . . 109.88(11) ?
C1 N1 Ni1 . . 138.41(12) ?
C4 N2 N3 . . 117.28(13) ?
C4 N2 Ni1 . . 117.92(11) ?
N3 N2 Ni1 . . 124.70(10) ?
C6 N3 N2 . . 111.60(13) ?
C6 N4 C7 . . 130.21(14) ?
C6 N4 H4N . . 112.7(15) ?
C7 N4 H4N . . 117.1(15) ?
C15 N5 C13 . . 110.87(15) ?
C15 N5 Ni1 . . 111.02(11) ?
C13 N5 Ni1 . . 136.07(12) ?
C16 N6 N7 . . 120.21(14) ?
C16 N6 Ni1 . . 118.79(11) ?
N7 N6 Ni1 . . 120.66(11) ?
N6 N7 C18 . . 118.32(14) ?
N6 N7 H7N . . 121.7(15) ?
C18 N7 H7N . . 119.6(15) ?
C18 N8 C19 . . 130.77(15) ?
C18 N8 H8N . . 113.2(14) ?
C19 N8 H8N . . 115.9(14) ?
C2 C1 N1 . . 114.90(16) ?
C2 C1 H1 . . 122.5 ?
N1 C1 H1 . . 122.5 ?
C1 C2 S1 . . 110.19(13) ?
C1 C2 H2 . . 124.9 ?
S1 C2 H2 . . 124.9 ?
N1 C3 C4 . . 120.81(14) ?
N1 C3 S1 . . 113.76(12) ?
C4 C3 S1 . . 125.42(12) ?
N2 C4 C3 . . 112.28(14) ?
N2 C4 C5 . . 125.17(15) ?
C3 C4 C5 . . 122.55(14) ?
C4 C5 H5A . . 109.5 ?
C4 C5 H5B . . 109.5 ?
H5A C5 H5B . . 109.5 ?
C4 C5 H5C . . 109.5 ?
H5A C5 H5C . . 109.5 ?
H5B C5 H5C . . 109.5 ?
N3 C6 N4 . . 117.75(14) ?
N3 C6 S2 . . 126.98(12) ?
N4 C6 S2 . . 115.26(11) ?
C12 C7 C8 . . 119.82(17) ?
C12 C7 N4 . . 117.41(15) ?
C8 C7 N4 . . 122.49(16) ?
C7 C8 C9 . . 119.35(18) ?
C7 C8 H8 . . 120.3 ?
C9 C8 H8 . . 120.3 ?
C10 C9 C8 . . 120.67(19) ?
C10 C9 H9 . . 119.7 ?
C8 C9 H9 . . 119.7 ?
C11 C10 C9 . . 119.44(19) ?
C11 C10 H10 . . 120.3 ?
C9 C10 H10 . . 120.3 ?
C10 C11 C12 . . 120.2(2) ?
C10 C11 H11 . . 119.9 ?
C12 C11 H11 . . 119.9 ?
C7 C12 C11 . . 120.49(18) ?
C7 C12 H12 . . 119.8 ?
C11 C12 H12 . . 119.8 ?
C14 C13 N5 . . 114.44(16) ?
C14 C13 H13 . . 122.8 ?
N5 C13 H13 . . 122.8 ?
C13 C14 S3 . . 110.81(14) ?
C13 C14 H14 . . 124.6 ?
S3 C14 H14 . . 124.6 ?
N5 C15 C16 . . 120.30(15) ?
N5 C15 S3 . . 114.19(13) ?
C16 C15 S3 . . 125.19(13) ?
N6 C16 C15 . . 111.47(15) ?
N6 C16 C17 . . 125.99(16) ?
C15 C16 C17 . . 122.37(15) ?
C16 C17 H17A . . 109.5 ?
C16 C17 H17B . . 109.5 ?
H17A C17 H17B . . 109.5 ?
C16 C17 H17C . . 109.5 ?
H17A C17 H17C . . 109.5 ?
H17B C17 H17C . . 109.5 ?
N8 C18 N7 . . 111.65(14) ?
N8 C18 S4 . . 126.23(13) ?
N7 C18 S4 . . 122.10(12) ?
C20 C19 C24 . . 119.69(16) ?
C20 C19 N8 . . 124.65(15) ?
C24 C19 N8 . . 115.51(15) ?
C21 C20 C19 . . 119.57(16) ?
C21 C20 H20 . . 120.2 ?
C19 C20 H20 . . 120.2 ?
C20 C21 C22 . . 120.99(17) ?
C20 C21 H21 . . 119.5 ?
C22 C21 H21 . . 119.5 ?
C23 C22 C21 . . 119.28(17) ?
C23 C22 H22 . . 120.4 ?
C21 C22 H22 . . 120.4 ?
C24 C23 C22 . . 120.36(17) ?
C24 C23 H23 . . 119.8 ?
C22 C23 H23 . . 119.8 ?
C23 C24 C19 . . 120.11(17) ?
C23 C24 H24 . . 119.9 ?
C19 C24 H24 . . 119.9 ?
H01 O1 H02 . . 96(2) ?

loop_
_geom_bond_atom_site_label_1
_geom_bond_atom_site_label_2
_geom_bond_site_symmetry_2
_geom_bond_distance
_geom_bond_publ_flag
Ni1 N2 . 2.0332(13) ?
Ni1 N6 . 2.0479(14) ?
Ni1 N5 . 2.0967(14) ?
Ni1 N1 . 2.1076(14) ?
Ni1 S2 . 2.3619(5) ?
Ni1 S4 . 2.4139(5) ?
S1 C2 . 1.7155(19) ?
S1 C3 . 1.7223(16) ?
S2 C6 . 1.7317(16) ?
S3 C14 . 1.705(2) ?
S3 C15 . 1.7121(17) ?
S4 C18 . 1.6837(17) ?
N1 C3 . 1.321(2) ?
N1 C1 . 1.372(2) ?
N2 C4 . 1.301(2) ?
N2 N3 . 1.3703(18) ?
N3 C6 . 1.331(2) ?
N4 C6 . 1.357(2) ?
N4 C7 . 1.413(2) ?
N4 H4N . 0.80(2) ?
N5 C15 . 1.322(2) ?
N5 C13 . 1.376(2) ?
N6 C16 . 1.294(2) ?
N6 N7 . 1.3633(19) ?
N7 C18 . 1.372(2) ?
N7 H7N . 0.82(2) ?
N8 C18 . 1.344(2) ?
N8 C19 . 1.408(2) ?
N8 H8N . 0.89(2) ?
C1 C2 . 1.362(2) ?
C1 H1 . 0.9500 ?
C2 H2 . 0.9500 ?
C3 C4 . 1.461(2) ?
C4 C5 . 1.492(2) ?
C5 H5A . 0.9800 ?
C5 H5B . 0.9800 ?
C5 H5C . 0.9800 ?
C7 C12 . 1.383(3) ?
C7 C8 . 1.392(3) ?
C8 C9 . 1.392(3) ?
C8 H8 . 0.9500 ?
C9 C10 . 1.391(3) ?
C9 H9 . 0.9500 ?
C10 C11 . 1.381(3) ?
C10 H10 . 0.9500 ?
C11 C12 . 1.387(3) ?
C11 H11 . 0.9500 ?
C12 H12 . 0.9500 ?
C13 C14 . 1.358(3) ?
C13 H13 . 0.9500 ?
C14 H14 . 0.9500 ?
C15 C16 . 1.462(2) ?
C16 C17 . 1.495(2) ?
C17 H17A . 0.9800 ?
C17 H17B . 0.9800 ?
C17 H17C . 0.9800 ?
C19 C20 . 1.391(2) ?
C19 C24 . 1.400(2) ?
C20 C21 . 1.383(2) ?
C20 H20 . 0.9500 ?
C21 C22 . 1.391(3) ?
C21 H21 . 0.9500 ?
C22 C23 . 1.388(3) ?
C22 H22 . 0.9500 ?
C23 C24 . 1.382(2) ?
C23 H23 . 0.9500 ?
C24 H24 . 0.9500 ?
O1 H01 . 0.837(17) ?
O1 H02 . 0.819(17) ?

loop_
_geom_hbond_atom_site_label_D
_geom_hbond_atom_site_label_H
_geom_hbond_atom_site_label_A
_geom_hbond_site_symmetry_A
_geom_hbond_distance_DH
_geom_hbond_distance_HA
_geom_hbond_distance_DA
_geom_hbond_angle_DHA
N4 H4N S2 2_766 0.80(2) 2.54(2) 3.2595(15) 150.7(19)
N7 H7N Cl1 . 0.82(2) 2.45(2) 3.2050(15) 153.9(19)
N8 H8N Cl1 . 0.89(2) 2.23(2) 3.1051(16) 168.5(19)
O1 H01 Cl1 1_565 0.837(17) 2.329(17) 3.1653(19) 178(3)
O1 H02 N3 . 0.819(17) 2.40(2) 3.112(2) 146(3)

loop_
_geom_torsion_atom_site_label_1
_geom_torsion_atom_site_label_2
_geom_torsion_atom_site_label_3
_geom_torsion_atom_site_label_4
_geom_torsion_site_symmetry_1
_geom_torsion_site_symmetry_2
_geom_torsion_site_symmetry_3
_geom_torsion_site_symmetry_4
_geom_torsion
_geom_torsion_publ_flag
N6 Ni1 N1 C1 . . . . -9.68(18) ?
N2 Ni1 N5 C13 . . . . -12.01(16) ?
Ni1 N1 C3 C4 . . . . -4.3(2) ?
Ni1 N2 C4 C3 . . . . -2.43(19) ?
Ni1 N2 N3 C6 . . . . 3.64(18) ?
N1 C3 C4 N2 . . . . 4.6(2) ?
N2 N3 C6 S2 . . . . -0.3(2) ?
C7 N4 C6 N3 . . . . -3.9(3) ?
Ni1 S2 C6 N3 . . . . -2.24(15) ?
C6 N4 C7 C8 . . . . -41.3(3) ?
Ni1 N5 C15 C16 . . . . -6.61(19) ?
Ni1 N6 C16 C15 . . . . 4.66(19) ?
Ni1 N6 N7 C18 . . . . 5.4(2) ?
N5 C15 C16 N6 . . . . 1.6(2) ?
C19 N8 C18 S4 . . . . -4.7(3) ?
N6 N7 C18 S4 . . . . -6.0(2) ?
Ni1 S4 C18 N7 . . . . 3.48(14) ?
C18 N8 C19 C20 . . . . -23.1(3) ?
